data_1541966
loop_
_publ_author_name
'Deganello, S.'

_publ_section_title
;
 The crystal structure of cesanite at 336 and 339C
;
_journal_name_full
;
Neues Jahrbuch fuer Mineralogie. Monatshefte (Band=Jahr) (1950-)
;
_journal_page_first 522
_journal_page_last 528
_journal_volume 1984
_journal_year 1984
_chemical_formula_sum 'Ca1.31 H0.94 Na4.32 O12.94 S3'
_chemical_name_systematic 'Ca1.31 Na4.32 ((O H).94 (S O4)3)'
_space_group_IT_number 176
_symmetry_space_group_name_Hall '-P 6c'
_symmetry_space_group_name_H-M 'P 63/m'
_cell_angle_alpha 90
_cell_angle_beta 90
_cell_angle_gamma 120
_cell_formula_units_Z 2
_cell_length_a 9.491
_cell_length_b 9.491
_cell_length_c 6.937
_cell_volume 541.161
_citation_journal_id_ASTM NJMMAW
_cod_data_source_file Deganello_NJMMAW_1984_1939.cif
_cod_data_source_block H0.94Ca1.31Na4.32O12.94S3
_cod_original_cell_volume 541.1607
_cod_original_formula_sum 'H0.94 Ca1.31 Na4.32 O12.94 S3'
_cod_database_code 1541966

loop_
_symmetry_equiv_pos_as_xyz
x,y,z
x-y,x,z+1/2
-y,x-y,z
-x,-y,z+1/2
-x+y,-x,z
y,-x+y,z+1/2
-x,-y,-z
-x+y,-x,-z-1/2
y,-x+y,-z
x,y,-z-1/2
x-y,x,-z
-y,x-y,-z-1/2

loop_
_atom_site_label
_atom_site_type_symbol
_atom_site_fract_x
_atom_site_fract_y
_atom_site_fract_z
_atom_site_occupancy
_atom_site_U_iso_or_equiv
O1 O-2 0.4743 0.3227 0.25 1 0.0
O3 O-2 0.2621 0.339 0.0804 1 0.0
S1 S+6 0.3646 0.3896 0.25 1 0.0
O2 O-2 0.4556 0.564 0.25 1 0.0
Ca1 Ca+2 0.3333 0.6667 -0.0042 0.04 0.0
Ca2 Ca+2 0.99 0.2441 0.25 0.41 0.0
Na2 Na+1 0.99 0.2441 0.25 0.47 0.0
Na1 Na+1 0.3333 0.6667 -0.0042 0.96 0.0
Na3 Na+1 0.323 0.024 0.25 0.33 0.0
O4 O-2 0 0 0.25 0.94 0.0
